data_7224947
loop_
_publ_author_name
'Wang, Jian-Rong'
'Wang, Xiaojuan'
'Yang, Yong'
'Chen, Xiaoyan'
'Mei, Xuefeng'

_publ_section_title
;
 Solid-state characterization of 17\b-estradiol co-crystals presenting
 improved dissolution and bioavailability
;
_journal_issue 19
_journal_name_full CrystEngComm
_journal_page_first 3498
_journal_paper_doi 10.1039/C6CE00433D
_journal_volume 18
_journal_year 2016
_chemical_absolute_configuration unk
_chemical_formula_moiety 'H2 O, C18 H24 O2, 0.5(C4 H10 N2)'
_chemical_formula_sum 'C20 H31 N O3'
_chemical_formula_weight 333.46
_chemical_name_systematic Estradiol
_space_group_crystal_system triclinic
_space_group_IT_number 1
_space_group_name_Hall 'P 1'
_space_group_name_H-M_alt 'P 1'
_symmetry_space_group_name_Hall 'P 1'
_symmetry_space_group_name_H-M 'P 1'
_atom_sites_solution_hydrogens mixed
_audit_creation_date 2016-01-12
_audit_creation_method
;
Olex2 1.2-beta
(compiled 2015.11.10 svn.r3248 for OlexSys, GUI svn.r5133)
;
_audit_update_record
;
2016-01-13 deposited with the CCDC.
2016-04-18 downloaded from the CCDC.
;
_cell_angle_alpha 98.038(6)
_cell_angle_beta 97.853(6)
_cell_angle_gamma 110.152(5)
_cell_formula_units_Z 2
_cell_length_a 7.3931(7)
_cell_length_b 9.2277(8)
_cell_length_c 14.7018(13)
_cell_measurement_reflns_used 3123
_cell_measurement_temperature 296(2)
_cell_measurement_theta_max 24.61
_cell_measurement_theta_min 2.99
_cell_volume 913.71(15)
_computing_cell_refinement 'SAINT v7.68A (Bruker, 2009)'
_computing_data_reduction 'SAINT v7.68A (Bruker, 2009)'
_computing_molecular_graphics 'Olex2 (Dolomanov et al., 2009)'
_computing_publication_material 'Olex2 (Dolomanov et al., 2009)'
_computing_structure_refinement 'ShelXL (Sheldrick, 2015)'
_computing_structure_solution 'SHELXS-97 (Sheldrick, 2008)'
_diffrn_ambient_temperature 296.15
_diffrn_measured_fraction_theta_full 0.991
_diffrn_measured_fraction_theta_max 0.984
_diffrn_measurement_device_type 'Bruker APEX-II CCD'
_diffrn_measurement_method '\f and \w scans'
_diffrn_radiation_monochromator graphite
_diffrn_radiation_type MoK\a
_diffrn_radiation_wavelength 0.71073
_diffrn_reflns_av_R_equivalents 0.0262
_diffrn_reflns_av_unetI/netI 0.0467
_diffrn_reflns_Laue_measured_fraction_full 0.991
_diffrn_reflns_Laue_measured_fraction_max 0.984
_diffrn_reflns_limit_h_max 9
_diffrn_reflns_limit_h_min -8
_diffrn_reflns_limit_k_max 11
_diffrn_reflns_limit_k_min -11
_diffrn_reflns_limit_l_max 19
_diffrn_reflns_limit_l_min -19
_diffrn_reflns_number 13327
_diffrn_reflns_point_group_measured_fraction_full 0.865
_diffrn_reflns_point_group_measured_fraction_max 0.829
_diffrn_reflns_theta_full 25.242
_diffrn_reflns_theta_max 27.499
_diffrn_reflns_theta_min 2.400
_diffrn_standards_number 0
_exptl_absorpt_coefficient_mu 0.080
_exptl_absorpt_correction_T_max 0.7456
_exptl_absorpt_correction_T_min 0.7001
_exptl_absorpt_correction_type multi-scan
_exptl_absorpt_process_details
;
SADABS-2008/1 (Bruker,2008) was used for absorption correction.
wR2(int) was 0.0495 before and 0.0369 after correction.
The Ratio of minimum to maximum transmission is 0.9390.
The \l/2 correction factor is 0.0015.
;
_exptl_crystal_colour colourless
_exptl_crystal_colour_primary colourless
_exptl_crystal_density_diffrn 1.212
_exptl_crystal_density_method 'not measured'
_exptl_crystal_description block
_exptl_crystal_F_000 364
_exptl_crystal_size_max 0.20
_exptl_crystal_size_mid 0.12
_exptl_crystal_size_min 0.08
_refine_diff_density_max 0.160
_refine_diff_density_min -0.156
_refine_diff_density_rms 0.028
_refine_ls_abs_structure_details
;
 Flack x determined using 1400 quotients [(I+)-(I-)]/[(I+)+(I-)]
 (Parsons, Flack and Wagner, Acta Cryst. B69 (2013) 249-259).
;
_refine_ls_abs_structure_Flack -1.2(6)
_refine_ls_extinction_coef 0.0043(16)
_refine_ls_extinction_expression Fc^*^=kFc[1+0.001xFc^2^\l^3^/sin(2\q)]^-1/4^
_refine_ls_extinction_method 'SHELXL-2014/7 (Sheldrick 2014'
_refine_ls_goodness_of_fit_ref 1.004
_refine_ls_hydrogen_treatment mixed
_refine_ls_matrix_type full
_refine_ls_number_parameters 464
_refine_ls_number_reflns 6960
_refine_ls_number_restraints 6
_refine_ls_restrained_S_all 1.003
_refine_ls_R_factor_all 0.0896
_refine_ls_R_factor_gt 0.0469
_refine_ls_shift/su_max 0.000
_refine_ls_shift/su_mean 0.000
_refine_ls_structure_factor_coef Fsqd
_refine_ls_weighting_details 'w=1/[\s^2^(Fo^2^)+(0.0430P)^2^+0.0422P] where P=(Fo^2^+2Fc^2^)/3'
_refine_ls_weighting_scheme calc
_refine_ls_wR_factor_gt 0.0883
_refine_ls_wR_factor_ref 0.1041
_reflns_Friedel_coverage 0.685
_reflns_Friedel_fraction_full 0.738
_reflns_Friedel_fraction_max 0.674
_reflns_number_gt 4406
_reflns_number_total 6960
_reflns_threshold_expression 'I > 2\s(I)'
_cod_data_source_file c6ce00433d2.cif
_cod_data_source_block 1056531
_cod_depositor_comments
;
Adding full bibliography for 7224946--7224947.cif.

2017-03-08
Z value and formula fixed to values more according to usual
chemical conventions.                 miguel
;
_cod_original_formula_sum 'C40 H62 N2 O6'
_cod_original_formula_weight 666.92
_cod_original_formula_moiety '2(H2 O), 2(C18 H24 O2), C4 H10 N2'
_cod_original_formula_units_Z 1
_cod_original_cell_volume 913.72(15)
_cod_database_code 7224947
_shelx_space_group_comment
;
The symmetry employed for this shelxl refinement is uniquely defined
by the following loop, which should always be used as a source of
symmetry information in preference to the above space-group names.
They are only intended as comments.
;
_olex2_refinement_description
;
1. Fixed Uiso
 At 1.2 times of:
  All C(H) groups, All C(H,H) groups
 At 1.5 times of:
  All C(H,H,H) groups, All O(H) groups
2. Restrained distances
 O2S-H2SA = O1S-H1SA = O1S-H1SB
 0.8 with sigma of 0.02
3.a Ternary CH refined with riding coordinates:
 C8(H8), C9(H9), C14(H14), C17(H17), C8'(H8'), C9'(H9'), C14'(H14'), C17'(H17')
3.b Secondary CH2 refined with riding coordinates:
 C6(H6A,H6B), C7(H7A,H7B), C11(H11A,H11B), C12(H12A,H12B), C15(H15A,H15B),
 C16(H16A,H16B), C6'(H6'A,H6'B), C7'(H7'A,H7'B), C11'(H11C,H11D), C12'(H12C,
 H12D), C15'(H15C,H15D), C16'(H16C,H16D), C19(H19A,H19B), C20(H20A,H20B),
 C21(H21A,H21B), C22(H22A,H22B)
3.c Aromatic/amide H refined with riding coordinates:
 C1(H1A), C2(H2), C4(H4), C1'(H1'), C2'(H2'), C4'(H4')
3.d Idealised Me refined as rotating group:
 C18(H18A,H18B,H18C), C18'(H18D,H18E,H18F)
3.e Idealised tetrahedral OH refined as rotating group:
 O1(H1), O3(H3), O2(H2A), O4(H4A)
;
_shelx_shelxl_version_number 2014/7
_olex2_submission_special_instructions 'No special instructions were received'

loop_
_space_group_symop_operation_xyz
'x, y, z'

loop_
_atom_site_label
_atom_site_type_symbol
_atom_site_fract_x
_atom_site_fract_y
_atom_site_fract_z
_atom_site_U_iso_or_equiv
_atom_site_adp_type
_atom_site_occupancy
_atom_site_site_symmetry_order
_atom_site_calc_flag
_atom_site_refinement_flags_posn
O1S O 0.9348(6) 0.0735(4) 0.3215(2) 0.0739(9) Uani 1 1 d D
H1SA H 0.916(14) 0.140(8) 0.295(5) 0.22(4) Uiso 1 1 d D
H1SB H 0.866(9) 0.032(8) 0.355(4) 0.17(3) Uiso 1 1 d D
O2S O 0.3043(6) 0.4382(5) 0.2052(3) 0.0842(10) Uani 1 1 d D
H2SA H 0.315(19) 0.378(11) 0.238(7) 0.32(7) Uiso 1 1 d D
H2SB H 0.379(8) 0.470(6) 0.172(3) 0.09(2) Uiso 1 1 d .
O1 O 0.5717(4) 0.6475(4) 1.09688(18) 0.0671(8) Uani 1 1 d .
H1 H 0.6878 0.6874 1.1229 0.101 Uiso 1 1 calc GR
O3 O 0.3422(4) 0.2408(3) 0.33228(18) 0.0709(8) Uani 1 1 d .
H3 H 0.2298 0.1905 0.3374 0.106 Uiso 1 1 calc GR
C1 C 0.3572(6) 0.4518(5) 0.8554(3) 0.0628(11) Uani 1 1 d .
H1A H 0.2326 0.3919 0.8198 0.075 Uiso 1 1 calc R
C2 C 0.3742(6) 0.5105(5) 0.9492(3) 0.0642(12) Uani 1 1 d .
H2 H 0.2628 0.4901 0.9756 0.077 Uiso 1 1 calc R
C3 C 0.5577(6) 0.5995(4) 1.0034(3) 0.0490(10) Uani 1 1 d .
C4 C 0.7180(5) 0.6326(4) 0.9601(3) 0.0459(9) Uani 1 1 d .
H4 H 0.8411 0.6975 0.9954 0.055 Uiso 1 1 calc R
C5 C 0.7027(5) 0.5733(4) 0.8662(3) 0.0408(9) Uani 1 1 d .
C6 C 0.8853(5) 0.6136(4) 0.8249(3) 0.0530(10) Uani 1 1 d .
H6A H 0.9908 0.6067 0.8691 0.064 Uiso 1 1 calc R
H6B H 0.9242 0.7218 0.8165 0.064 Uiso 1 1 calc R
C7 C 0.8607(5) 0.5083(5) 0.7322(3) 0.0573(10) Uani 1 1 d .
H7A H 0.8612 0.4069 0.7427 0.069 Uiso 1 1 calc R
H7B H 0.9703 0.5551 0.7026 0.069 Uiso 1 1 calc R
C8 C 0.6685(5) 0.4845(4) 0.6674(2) 0.0460(9) Uani 1 1 d .
H8 H 0.6647 0.5878 0.6613 0.055 Uiso 1 1 calc R
C9 C 0.4959(5) 0.3974(4) 0.7112(2) 0.0451(8) Uani 1 1 d .
H9 H 0.5048 0.2947 0.7149 0.054 Uiso 1 1 calc R
C10 C 0.5170(5) 0.4780(4) 0.8117(2) 0.0430(9) Uani 1 1 d .
C11 C 0.2959(5) 0.3616(5) 0.6483(2) 0.0616(11) Uani 1 1 d .
H11A H 0.2774 0.4596 0.6439 0.074 Uiso 1 1 calc R
H11B H 0.1921 0.2988 0.6763 0.074 Uiso 1 1 calc R
C12 C 0.2811(5) 0.2721(4) 0.5494(2) 0.0587(10) Uani 1 1 d .
H12A H 0.2827 0.1684 0.5531 0.070 Uiso 1 1 calc R
H12B H 0.1571 0.2583 0.5103 0.070 Uiso 1 1 calc R
C13 C 0.4490(5) 0.3592(4) 0.5044(2) 0.0452(9) Uani 1 1 d .
C14 C 0.6435(5) 0.3886(4) 0.5700(2) 0.0475(9) Uani 1 1 d .
H14 H 0.6407 0.2848 0.5791 0.057 Uiso 1 1 calc R
C15 C 0.7986(7) 0.4457(6) 0.5095(3) 0.0774(13) Uani 1 1 d .
H15A H 0.9138 0.4216 0.5294 0.093 Uiso 1 1 calc R
H15B H 0.8385 0.5582 0.5122 0.093 Uiso 1 1 calc R
C16 C 0.6878(8) 0.3509(6) 0.4095(3) 0.0826(15) Uani 1 1 d .
H16A H 0.6924 0.4213 0.3660 0.099 Uiso 1 1 calc R
H16B H 0.7468 0.2770 0.3874 0.099 Uiso 1 1 calc R
C17 C 0.4757(6) 0.2630(4) 0.4180(2) 0.0554(10) Uani 1 1 d .
H17 H 0.4643 0.1591 0.4307 0.067 Uiso 1 1 calc R
C18 C 0.4279(7) 0.5104(4) 0.4813(3) 0.0718(12) Uani 1 1 d .
H18A H 0.3040 0.4841 0.4399 0.108 Uiso 1 1 calc GR
H18B H 0.5327 0.5626 0.4513 0.108 Uiso 1 1 calc GR
H18C H 0.4339 0.5789 0.5380 0.108 Uiso 1 1 calc GR
O2 O 0.6503(4) -0.0967(4) 0.4238(2) 0.0719(8) Uani 1 1 d .
H2A H 0.5353 -0.1463 0.3979 0.108 Uiso 1 1 calc GR
O4 O 0.8964(5) 0.2546(4) 1.1881(2) 0.0757(9) Uani 1 1 d .
H4A H 1.0063 0.2760 1.1757 0.114 Uiso 1 1 calc GR
C1' C 0.8617(6) -0.0271(5) 0.6711(3) 0.0624(11) Uani 1 1 d .
H1' H 0.9842 -0.0057 0.7078 0.075 Uiso 1 1 calc R
C2' C 0.8444(6) -0.0453(5) 0.5757(3) 0.0639(11) Uani 1 1 d .
H2' H 0.9540 -0.0362 0.5492 0.077 Uiso 1 1 calc R
C3' C 0.6657(6) -0.0768(4) 0.5192(3) 0.0554(10) Uani 1 1 d .
C4' C 0.5074(6) -0.0892(4) 0.5610(3) 0.0509(10) Uani 1 1 d .
H4' H 0.3862 -0.1085 0.5236 0.061 Uiso 1 1 calc R
C5' C 0.5223(5) -0.0737(4) 0.6574(3) 0.0476(10) Uani 1 1 d .
C6' C 0.3400(6) -0.0901(5) 0.6962(3) 0.0607(11) Uani 1 1 d .
H6'A H 0.2341 -0.1853 0.6609 0.073 Uiso 1 1 calc R
H6'B H 0.3024 -0.0015 0.6871 0.073 Uiso 1 1 calc R
C7' C 0.3629(5) -0.0973(5) 0.7992(3) 0.0620(11) Uani 1 1 d .
H7'A H 0.3536 -0.2023 0.8066 0.074 Uiso 1 1 calc R
H7'B H 0.2576 -0.0759 0.8239 0.074 Uiso 1 1 calc R
C8' C 0.5612(5) 0.0232(4) 0.8542(2) 0.0430(9) Uani 1 1 d .
H8' H 0.5752 0.1270 0.8404 0.052 Uiso 1 1 calc R
C9' C 0.7242(5) -0.0245(4) 0.8202(2) 0.0474(9) Uani 1 1 d .
H9' H 0.7028 -0.1301 0.8328 0.057 Uiso 1 1 calc R
C10' C 0.7045(5) -0.0393(4) 0.7148(2) 0.0454(9) Uani 1 1 d .
C11' C 0.9293(5) 0.0836(5) 0.8767(3) 0.0662(12) Uani 1 1 d .
H11C H 1.0256 0.0418 0.8584 0.079 Uiso 1 1 calc R
H11D H 0.9614 0.1873 0.8613 0.079 Uiso 1 1 calc R
C12' C 0.9430(6) 0.0996(5) 0.9823(3) 0.0633(10) Uani 1 1 d .
H12C H 0.9294 -0.0011 0.9990 0.076 Uiso 1 1 calc R
H12D H 1.0715 0.1753 1.0143 0.076 Uiso 1 1 calc R
C13' C 0.7867(5) 0.1522(4) 1.0143(2) 0.0458(9) Uani 1 1 d .
C14' C 0.5852(5) 0.0344(4) 0.9590(3) 0.0537(10) Uani 1 1 d .
H14' H 0.5763 -0.0697 0.9705 0.064 Uiso 1 1 calc R
C15' C 0.4383(7) 0.0795(7) 1.0098(3) 0.0848(15) Uani 1 1 d .
H15C H 0.3194 -0.0116 1.0049 0.102 Uiso 1 1 calc R
H15D H 0.4038 0.1600 0.9841 0.102 Uiso 1 1 calc R
C16' C 0.5500(8) 0.1432(7) 1.1131(3) 0.0970(18) Uani 1 1 d .
H16C H 0.5592 0.2504 1.1343 0.116 Uiso 1 1 calc R
H16D H 0.4833 0.0778 1.1537 0.116 Uiso 1 1 calc R
C17' C 0.7551(6) 0.1376(5) 1.1134(3) 0.0633(11) Uani 1 1 d .
H17' H 0.7510 0.0336 1.1231 0.076 Uiso 1 1 calc R
C18' C 0.8217(6) 0.3210(4) 1.0027(3) 0.0654(10) Uani 1 1 d .
H18D H 0.7131 0.3481 1.0172 0.098 Uiso 1 1 calc GR
H18E H 0.8331 0.3293 0.9392 0.098 Uiso 1 1 calc GR
H18F H 0.9407 0.3917 1.0445 0.098 Uiso 1 1 calc GR
N1 N -0.0587(5) 0.7705(4) 0.2035(2) 0.0617(10) Uani 1 1 d .
N2 N 0.2837(5) 0.7480(4) 0.3184(3) 0.0619(10) Uani 1 1 d .
C19 C 0.1056(7) 0.7398(5) 0.3543(3) 0.0689(12) Uani 1 1 d .
H19A H 0.1234 0.8440 0.3873 0.083 Uiso 1 1 calc R
H19B H 0.0874 0.6707 0.3990 0.083 Uiso 1 1 calc R
C20 C -0.0786(7) 0.6802(5) 0.2778(3) 0.0701(12) Uani 1 1 d .
H20A H -0.1076 0.5706 0.2509 0.084 Uiso 1 1 calc R
H20B H -0.1886 0.6856 0.3055 0.084 Uiso 1 1 calc R
C21 C 0.3028(7) 0.8364(5) 0.2424(3) 0.0634(11) Uani 1 1 d .
H21A H 0.4113 0.8288 0.2143 0.076 Uiso 1 1 calc R
H21B H 0.3342 0.9467 0.2686 0.076 Uiso 1 1 calc R
C22 C 0.1187(7) 0.7783(5) 0.1667(3) 0.0680(12) Uani 1 1 d .
H22A H 0.1367 0.8480 0.1223 0.082 Uiso 1 1 calc R
H22B H 0.0999 0.6742 0.1333 0.082 Uiso 1 1 calc R
H1B H -0.048(5) 0.865(4) 0.228(2) 0.050(12) Uiso 1 1 d .
H2B H 0.274(7) 0.656(6) 0.293(3) 0.090(18) Uiso 1 1 d .

loop_
_atom_site_aniso_label
_atom_site_aniso_U_11
_atom_site_aniso_U_22
_atom_site_aniso_U_33
_atom_site_aniso_U_23
_atom_site_aniso_U_13
_atom_site_aniso_U_12
O1S 0.083(2) 0.082(2) 0.059(2) 0.0161(17) 0.0149(18) 0.0327(19)
O2S 0.085(3) 0.094(2) 0.082(3) 0.028(2) 0.025(2) 0.036(2)
O1 0.0606(18) 0.088(2) 0.0477(16) 0.0055(14) 0.0098(13) 0.0253(16)
O3 0.082(2) 0.080(2) 0.0471(17) 0.0063(13) 0.0103(16) 0.0284(17)
C1 0.042(2) 0.079(3) 0.052(2) 0.010(2) 0.0060(19) 0.006(2)
C2 0.046(3) 0.088(3) 0.055(3) 0.015(2) 0.014(2) 0.018(2)
C3 0.053(3) 0.053(2) 0.048(3) 0.0134(18) 0.011(2) 0.027(2)
C4 0.041(2) 0.0385(18) 0.052(2) 0.0087(16) 0.0012(17) 0.0095(16)
C5 0.037(2) 0.0381(17) 0.049(2) 0.0160(16) 0.0071(17) 0.0140(15)
C6 0.032(2) 0.063(2) 0.058(3) 0.011(2) 0.0070(19) 0.0108(18)
C7 0.037(2) 0.074(2) 0.061(2) 0.012(2) 0.0139(18) 0.0208(18)
C8 0.039(2) 0.045(2) 0.055(2) 0.0142(17) 0.0142(18) 0.0140(16)
C9 0.0378(19) 0.0450(19) 0.048(2) 0.0131(16) 0.0103(15) 0.0078(15)
C10 0.038(2) 0.0443(19) 0.047(2) 0.0167(16) 0.0100(17) 0.0108(16)
C11 0.038(2) 0.085(3) 0.049(2) 0.010(2) 0.0080(19) 0.0092(19)
C12 0.048(2) 0.067(2) 0.049(2) 0.0059(18) 0.0063(18) 0.0096(18)
C13 0.047(2) 0.0427(19) 0.050(2) 0.0133(16) 0.0154(18) 0.0185(17)
C14 0.043(2) 0.052(2) 0.051(2) 0.0110(17) 0.0158(17) 0.0198(17)
C15 0.062(3) 0.101(3) 0.065(3) 0.007(3) 0.031(2) 0.023(3)
C16 0.080(4) 0.108(4) 0.064(3) 0.003(3) 0.026(3) 0.040(3)
C17 0.069(3) 0.054(2) 0.047(2) 0.0094(17) 0.0127(19) 0.0289(19)
C18 0.101(3) 0.060(2) 0.065(2) 0.0155(19) 0.011(2) 0.043(2)
O2 0.061(2) 0.084(2) 0.0624(19) 0.0125(15) 0.0178(15) 0.0152(16)
O4 0.069(2) 0.090(2) 0.0637(19) 0.0141(16) 0.0074(17) 0.0273(18)
C1' 0.032(2) 0.077(3) 0.072(3) 0.006(2) 0.009(2) 0.0173(19)
C2' 0.038(2) 0.075(3) 0.072(3) 0.007(2) 0.020(2) 0.0121(19)
C3' 0.053(3) 0.047(2) 0.056(3) 0.0046(18) 0.012(2) 0.0080(19)
C4' 0.039(2) 0.052(2) 0.061(3) 0.0107(18) 0.0082(19) 0.0171(17)
C5' 0.036(2) 0.0390(18) 0.066(3) 0.0044(17) 0.0112(19) 0.0126(16)
C6' 0.034(2) 0.069(3) 0.072(3) 0.008(2) 0.006(2) 0.0141(19)
C7' 0.037(2) 0.074(3) 0.073(3) 0.022(2) 0.0132(19) 0.0143(18)
C8' 0.0273(19) 0.048(2) 0.058(2) 0.0206(17) 0.0100(17) 0.0150(16)
C9' 0.0340(19) 0.0445(19) 0.066(2) 0.0085(16) 0.0070(17) 0.0190(16)
C10' 0.031(2) 0.0425(19) 0.063(2) 0.0088(16) 0.0098(18) 0.0155(16)
C11' 0.034(2) 0.088(3) 0.070(3) -0.006(2) 0.007(2) 0.024(2)
C12' 0.043(2) 0.072(2) 0.071(3) 0.0018(19) -0.0007(19) 0.0253(19)
C13' 0.042(2) 0.048(2) 0.054(2) 0.0187(18) 0.0106(19) 0.0210(17)
C14' 0.045(2) 0.055(2) 0.067(2) 0.0285(18) 0.0170(19) 0.0172(18)
C15' 0.048(3) 0.141(5) 0.067(3) 0.029(3) 0.022(2) 0.029(3)
C16' 0.060(3) 0.159(5) 0.068(3) 0.031(3) 0.031(3) 0.026(3)
C17' 0.065(3) 0.066(2) 0.059(2) 0.023(2) 0.010(2) 0.021(2)
C18' 0.081(3) 0.054(2) 0.064(2) 0.0165(18) 0.020(2) 0.025(2)
N1 0.074(3) 0.063(2) 0.049(2) 0.0056(18) 0.0084(18) 0.030(2)
N2 0.065(3) 0.062(2) 0.058(2) 0.0117(18) 0.0085(19) 0.025(2)
C19 0.064(3) 0.084(3) 0.057(3) 0.021(2) 0.014(2) 0.023(2)
C20 0.064(3) 0.079(3) 0.064(3) 0.019(2) 0.012(2) 0.020(2)
C21 0.064(3) 0.066(2) 0.056(3) 0.008(2) 0.013(2) 0.021(2)
C22 0.082(4) 0.069(3) 0.045(2) 0.008(2) 0.009(2) 0.022(2)

loop_
_atom_type_symbol
_atom_type_description
_atom_type_scat_dispersion_real
_atom_type_scat_dispersion_imag
_atom_type_scat_source
C C 0.0033 0.0016 'International Tables Vol C Tables 4.2.6.8 and 6.1.1.4'
H H 0.0000 0.0000 'International Tables Vol C Tables 4.2.6.8 and 6.1.1.4'
N N 0.0061 0.0033 'International Tables Vol C Tables 4.2.6.8 and 6.1.1.4'
O O 0.0106 0.0060 'International Tables Vol C Tables 4.2.6.8 and 6.1.1.4'

loop_
_geom_angle_atom_site_label_1
_geom_angle_atom_site_label_2
_geom_angle_atom_site_label_3
_geom_angle
H1SA O1S H1SA 0(10)
H1SA O1S H1SB 122(8)
H1SA O1S H1SB 122(8)
H2SA O2S H2SB 123(10)
C3 O1 H1 109.5
C17 O3 H3 109.5
C2 C1 H1A 118.4
C2 C1 C10 123.2(4)
C10 C1 H1A 118.4
C1 C2 H2 120.3
C3 C2 C1 119.5(4)
C3 C2 H2 120.3
O1 C3 C2 118.2(4)
O1 C3 C4 123.6(4)
C2 C3 C4 118.2(3)
C3 C4 H4 118.6
C3 C4 C5 122.7(3)
C5 C4 H4 118.6
C4 C5 C6 119.2(3)
C4 C5 C10 119.1(3)
C10 C5 C6 121.7(3)
C5 C6 H6A 108.8
C5 C6 H6B 108.8
C5 C6 C7 113.9(3)
H6A C6 H6B 107.7
C7 C6 H6A 108.8
C7 C6 H6B 108.8
C6 C7 H7A 109.5
C6 C7 H7B 109.5
C6 C7 C8 110.9(3)
H7A C7 H7B 108.0
C8 C7 H7A 109.5
C8 C7 H7B 109.5
C7 C8 H8 108.9
C7 C8 C9 108.9(3)
C9 C8 H8 108.9
C14 C8 C7 113.0(3)
C14 C8 H8 108.9
C14 C8 C9 108.2(3)
C8 C9 H9 105.8
C8 C9 C11 112.4(3)
C10 C9 C8 111.9(3)
C10 C9 H9 105.8
C10 C9 C11 114.4(3)
C11 C9 H9 105.8
C1 C10 C5 117.3(3)
C1 C10 C9 121.8(3)
C5 C10 C9 120.8(3)
C9 C11 H11A 109.3
C9 C11 H11B 109.3
C9 C11 C12 111.5(3)
H11A C11 H11B 108.0
C12 C11 H11A 109.3
C12 C11 H11B 109.3
C11 C12 H12A 109.3
C11 C12 H12B 109.3
H12A C12 H12B 107.9
C13 C12 C11 111.8(3)
C13 C12 H12A 109.3
C13 C12 H12B 109.3
C12 C13 C14 108.4(3)
C12 C13 C17 115.4(3)
C12 C13 C18 110.3(3)
C14 C13 C18 113.5(3)
C17 C13 C14 99.1(3)
C17 C13 C18 109.8(3)
C8 C14 C13 114.0(3)
C8 C14 H14 106.1
C8 C14 C15 120.0(3)
C13 C14 H14 106.1
C13 C14 C15 103.6(3)
C15 C14 H14 106.1
C14 C15 H15A 111.2
C14 C15 H15B 111.2
C14 C15 C16 102.8(4)
H15A C15 H15B 109.1
C16 C15 H15A 111.2
C16 C15 H15B 111.2
C15 C16 H16A 110.5
C15 C16 H16B 110.5
H16A C16 H16B 108.7
C17 C16 C15 106.1(4)
C17 C16 H16A 110.5
C17 C16 H16B 110.5
O3 C17 C13 116.4(3)
O3 C17 C16 110.8(3)
O3 C17 H17 108.3
C13 C17 C16 104.3(3)
C13 C17 H17 108.3
C16 C17 H17 108.3
C13 C18 H18A 109.5
C13 C18 H18B 109.5
C13 C18 H18C 109.5
H18A C18 H18B 109.5
H18A C18 H18C 109.5
H18B C18 H18C 109.5
C3' O2 H2A 109.5
C17' O4 H4A 109.5
C2' C1' H1' 118.6
C2' C1' C10' 122.7(4)
C10' C1' H1' 118.6
C1' C2' H2' 119.9
C1' C2' C3' 120.3(4)
C3' C2' H2' 119.9
O2 C3' C2' 119.6(4)
O2 C3' C4' 122.3(4)
C4' C3' C2' 118.1(4)
C3' C4' H4' 118.9
C3' C4' C5' 122.2(4)
C5' C4' H4' 118.9
C4' C5' C6' 118.0(3)
C4' C5' C10' 119.6(4)
C10' C5' C6' 122.4(4)
C5' C6' H6'A 108.7
C5' C6' H6'B 108.7
C5' C6' C7' 114.0(3)
H6'A C6' H6'B 107.6
C7' C6' H6'A 108.7
C7' C6' H6'B 108.7
C6' C7' H7'A 109.5
C6' C7' H7'B 109.5
C6' C7' C8' 110.7(3)
H7'A C7' H7'B 108.1
C8' C7' H7'A 109.5
C8' C7' H7'B 109.5
C7' C8' H8' 108.7
C7' C8' C9' 108.1(3)
C9' C8' H8' 108.7
C14' C8' C7' 113.5(3)
C14' C8' H8' 108.7
C14' C8' C9' 109.0(3)
C8' C9' H9' 106.5
C8' C9' C11' 111.8(3)
C10' C9' C8' 110.9(3)
C10' C9' H9' 106.5
C10' C9' C11' 114.1(3)
C11' C9' H9' 106.5
C1' C10' C5' 117.1(3)
C1' C10' C9' 122.2(3)
C5' C10' C9' 120.7(3)
C9' C11' H11C 109.0
C9' C11' H11D 109.0
H11C C11' H11D 107.8
C12' C11' C9' 112.9(4)
C12' C11' H11C 109.0
C12' C11' H11D 109.0
C11' C12' H12C 109.3
C11' C12' H12D 109.3
H12C C12' H12D 107.9
C13' C12' C11' 111.8(3)
C13' C12' H12C 109.3
C13' C12' H12D 109.3
C12' C13' C14' 108.1(3)
C12' C13' C17' 116.8(3)
C12' C13' C18' 110.9(3)
C17' C13' C14' 99.1(3)
C17' C13' C18' 109.0(3)
C18' C13' C14' 112.5(3)
C8' C14' C13' 113.6(3)
C8' C14' H14' 106.6
C8' C14' C15' 119.0(3)
C13' C14' H14' 106.6
C15' C14' C13' 103.6(3)
C15' C14' H14' 106.6
C14' C15' H15C 111.0
C14' C15' H15D 111.0
C14' C15' C16' 104.0(4)
H15C C15' H15D 109.0
C16' C15' H15C 111.0
C16' C15' H15D 111.0
C15' C16' H16C 110.7
C15' C16' H16D 110.7
H16C C16' H16D 108.8
C17' C16' C15' 105.4(4)
C17' C16' H16C 110.7
C17' C16' H16D 110.7
O4 C17' C13' 116.5(3)
O4 C17' C16' 110.5(4)
O4 C17' H17' 108.5
C13' C17' C16' 104.0(3)
C13' C17' H17' 108.5
C16' C17' H17' 108.5
C13' C18' H18D 109.5
C13' C18' H18E 109.5
C13' C18' H18F 109.5
H18D C18' H18E 109.5
H18D C18' H18F 109.5
H18E C18' H18F 109.5
C20 N1 C22 110.3(3)
C20 N1 H1B 107(2)
C22 N1 H1B 109(3)
C19 N2 C21 110.3(3)
C19 N2 H2B 110(3)
C21 N2 H2B 104(3)
N2 C19 H19A 108.9
N2 C19 H19B 108.9
N2 C19 C20 113.3(4)
H19A C19 H19B 107.7
C20 C19 H19A 108.9
C20 C19 H19B 108.9
N1 C20 C19 112.7(4)
N1 C20 H20A 109.1
N1 C20 H20B 109.1
C19 C20 H20A 109.1
C19 C20 H20B 109.1
H20A C20 H20B 107.8
N2 C21 H21A 108.9
N2 C21 H21B 108.9
N2 C21 C22 113.3(4)
H21A C21 H21B 107.7
C22 C21 H21A 108.9
C22 C21 H21B 108.9
N1 C22 C21 113.2(3)
N1 C22 H22A 108.9
N1 C22 H22B 108.9
C21 C22 H22A 108.9
C21 C22 H22B 108.9
H22A C22 H22B 107.8

loop_
_geom_bond_atom_site_label_1
_geom_bond_atom_site_label_2
_geom_bond_distance
O1S H1SA 0.81(3)
O1S H1SA 0.81(3)
O1S H1SB 0.80(3)
O2S H2SA 0.80(3)
O2S H2SB 0.79(5)
O1 H1 0.8200
O1 C3 1.362(4)
O3 H3 0.8200
O3 C17 1.432(4)
C1 H1A 0.9300
C1 C2 1.381(5)
C1 C10 1.386(5)
C2 H2 0.9300
C2 C3 1.380(5)
C3 C4 1.384(5)
C4 H4 0.9300
C4 C5 1.387(5)
C5 C6 1.506(5)
C5 C10 1.403(4)
C6 H6A 0.9700
C6 H6B 0.9700
C6 C7 1.508(5)
C7 H7A 0.9700
C7 H7B 0.9700
C7 C8 1.527(5)
C8 H8 0.9800
C8 C9 1.533(5)
C8 C14 1.526(4)
C9 H9 0.9800
C9 C10 1.520(5)
C9 C11 1.535(5)
C11 H11A 0.9700
C11 H11B 0.9700
C11 C12 1.538(5)
C12 H12A 0.9700
C12 H12B 0.9700
C12 C13 1.519(5)
C13 C14 1.533(5)
C13 C17 1.522(5)
C13 C18 1.534(5)
C14 H14 0.9800
C14 C15 1.542(5)
C15 H15A 0.9700
C15 H15B 0.9700
C15 C16 1.554(6)
C16 H16A 0.9700
C16 H16B 0.9700
C16 C17 1.529(6)
C17 H17 0.9800
C18 H18A 0.9600
C18 H18B 0.9600
C18 H18C 0.9600
O2 H2A 0.8200
O2 C3' 1.372(5)
O4 H4A 0.8200
O4 C17' 1.429(5)
C1' H1' 0.9300
C1' C2' 1.371(5)
C1' C10' 1.382(5)
C2' H2' 0.9300
C2' C3' 1.374(6)
C3' C4' 1.373(5)
C4' H4' 0.9300
C4' C5' 1.390(5)
C5' C6' 1.502(5)
C5' C10' 1.396(5)
C6' H6'A 0.9700
C6' H6'B 0.9700
C6' C7' 1.513(5)
C7' H7'A 0.9700
C7' H7'B 0.9700
C7' C8' 1.530(5)
C8' H8' 0.9800
C8' C9' 1.537(5)
C8' C14' 1.512(5)
C9' H9' 0.9800
C9' C10' 1.519(5)
C9' C11' 1.538(5)
C11' H11C 0.9700
C11' H11D 0.9700
C11' C12' 1.525(6)
C12' H12C 0.9700
C12' H12D 0.9700
C12' C13' 1.505(5)
C13' C14' 1.539(5)
C13' C17' 1.523(5)
C13' C18' 1.527(5)
C14' H14' 0.9800
C14' C15' 1.535(6)
C15' H15C 0.9700
C15' H15D 0.9700
C15' C16' 1.551(7)
C16' H16C 0.9700
C16' H16D 0.9700
C16' C17' 1.534(6)
C17' H17' 0.9800
C18' H18D 0.9600
C18' H18E 0.9600
C18' H18F 0.9600
N1 C20 1.458(5)
N1 C22 1.469(5)
N1 H1B 0.86(3)
N2 C19 1.466(5)
N2 C21 1.467(5)
N2 H2B 0.85(5)
C19 H19A 0.9700
C19 H19B 0.9700
C19 C20 1.521(6)
C20 H20A 0.9700
C20 H20B 0.9700
C21 H21A 0.9700
C21 H21B 0.9700
C21 C22 1.515(6)
C22 H22A 0.9700
C22 H22B 0.9700

loop_
_geom_torsion_atom_site_label_1
_geom_torsion_atom_site_label_2
_geom_torsion_atom_site_label_3
_geom_torsion_atom_site_label_4
_geom_torsion
O1 C3 C4 C5 175.3(3)
C1 C2 C3 O1 -176.0(3)
C1 C2 C3 C4 2.9(6)
C2 C1 C10 C5 -2.1(5)
C2 C1 C10 C9 173.3(4)
C2 C3 C4 C5 -3.6(5)
C3 C4 C5 C6 -179.2(3)
C3 C4 C5 C10 1.3(5)
C4 C5 C6 C7 163.7(3)
C4 C5 C10 C1 1.5(5)
C4 C5 C10 C9 -173.9(3)
C5 C6 C7 C8 45.3(4)
C6 C5 C10 C1 -178.0(3)
C6 C5 C10 C9 6.5(5)
C6 C7 C8 C9 -64.0(4)
C6 C7 C8 C14 175.7(3)
C7 C8 C9 C10 52.4(4)
C7 C8 C9 C11 -177.3(3)
C7 C8 C14 C13 178.4(3)
C7 C8 C14 C15 -58.0(5)
C8 C9 C10 C1 159.9(3)
C8 C9 C10 C5 -24.8(4)
C8 C9 C11 C12 54.1(4)
C8 C14 C15 C16 -162.3(3)
C9 C8 C14 C13 57.7(4)
C9 C8 C14 C15 -178.6(3)
C9 C11 C12 C13 -54.8(4)
C10 C1 C2 C3 -0.1(6)
C10 C5 C6 C7 -16.8(5)
C10 C9 C11 C12 -176.9(3)
C11 C9 C10 C1 30.7(4)
C11 C9 C10 C5 -154.1(3)
C11 C12 C13 C14 55.6(4)
C11 C12 C13 C17 165.6(3)
C11 C12 C13 C18 -69.3(4)
C12 C13 C14 C8 -58.8(4)
C12 C13 C14 C15 169.1(3)
C12 C13 C17 O3 78.0(4)
C12 C13 C17 C16 -159.5(3)
C13 C14 C15 C16 -33.8(4)
C14 C8 C9 C10 175.5(3)
C14 C8 C9 C11 -54.2(4)
C14 C13 C17 O3 -166.5(3)
C14 C13 C17 C16 -44.0(4)
C14 C15 C16 C17 6.2(5)
C15 C16 C17 O3 149.9(4)
C15 C16 C17 C13 23.8(4)
C17 C13 C14 C8 -179.6(3)
C17 C13 C14 C15 48.3(4)
C18 C13 C14 C8 64.1(4)
C18 C13 C14 C15 -68.0(4)
C18 C13 C17 O3 -47.4(4)
C18 C13 C17 C16 75.1(4)
O2 C3' C4' C5' 178.0(3)
C1' C2' C3' O2 -179.2(4)
C1' C2' C3' C4' 0.0(6)
C2' C1' C10' C5' 0.9(5)
C2' C1' C10' C9' 177.8(3)
C2' C3' C4' C5' -1.2(5)
C3' C4' C5' C6' -179.7(3)
C3' C4' C5' C10' 2.2(5)
C4' C5' C6' C7' 170.8(3)
C4' C5' C10' C1' -2.0(5)
C4' C5' C10' C9' -179.0(3)
C5' C6' C7' C8' 42.1(5)
C6' C5' C10' C1' 180.0(4)
C6' C5' C10' C9' 3.0(5)
C6' C7' C8' C9' -65.0(4)
C6' C7' C8' C14' 174.0(3)
C7' C8' C9' C10' 55.5(4)
C7' C8' C9' C11' -176.0(3)
C7' C8' C14' C13' 178.4(3)
C7' C8' C14' C15' -59.2(5)
C8' C9' C10' C1' 157.4(3)
C8' C9' C10' C5' -25.8(4)
C8' C9' C11' C12' 51.7(4)
C8' C14' C15' C16' -158.2(4)
C9' C8' C14' C13' 58.0(4)
C9' C8' C14' C15' -179.6(3)
C9' C11' C12' C13' -54.3(4)
C10' C1' C2' C3' 0.1(6)
C10' C5' C6' C7' -11.1(5)
C10' C9' C11' C12' 178.5(3)
C11' C9' C10' C1' 30.1(5)
C11' C9' C10' C5' -153.0(3)
C11' C12' C13' C14' 56.2(4)
C11' C12' C13' C17' 166.8(3)
C11' C12' C13' C18' -67.5(4)
C12' C13' C14' C8' -60.1(4)
C12' C13' C14' C15' 169.3(3)
C12' C13' C17' O4 77.1(4)
C12' C13' C17' C16' -161.0(4)
C13' C14' C15' C16' -31.0(5)
C14' C8' C9' C10' 179.3(3)
C14' C8' C9' C11' -52.2(4)
C14' C13' C17' O4 -167.2(3)
C14' C13' C17' C16' -45.3(4)
C14' C15' C16' C17' 2.6(5)
C15' C16' C17' O4 152.8(4)
C15' C16' C17' C13' 27.0(5)
C17' C13' C14' C8' 177.8(3)
C17' C13' C14' C15' 47.2(4)
C18' C13' C14' C8' 62.7(4)
C18' C13' C14' C15' -67.9(4)
C18' C13' C17' O4 -49.5(4)
C18' C13' C17' C16' 72.3(4)
N2 C19 C20 N1 -54.3(5)
N2 C21 C22 N1 53.0(5)
C19 N2 C21 C22 -51.3(5)
C20 N1 C22 C21 -52.6(4)
C21 N2 C19 C20 51.9(5)
C22 N1 C20 C19 52.9(5)
